data_1518908
loop_
_publ_author_name
'Sbargoud, Kamal'
'Mamada, Masashi'
'Marrot, J\'er\^ome'
'Tokito, Shizuo'
'Yassar, Abderrahim'
'Frigoli, Michel'

_publ_section_title
;
 Diindeno[1,2-b:2&#x2032;,1&#x2032;-n]perylene: a closed shell related
 Chichibabin's hydrocarbon, the synthesis, molecular packing, electronic
 and charge transport properties
;
_journal_issue 6
_journal_name_full 'Chem. Sci.'
_journal_page_first 3402
_journal_paper_doi 10.1039/C5SC00652J
_journal_volume 6
_journal_year 2015
_chemical_formula_sum 'C59 H61 Si2'
_chemical_formula_weight 826.25
_space_group_crystal_system orthorhombic
_space_group_IT_number 61
_space_group_name_Hall '-P 2ac 2ab'
_space_group_name_H-M_alt 'P b c a'
_symmetry_space_group_name_Hall '-P 2ac 2ab'
_symmetry_space_group_name_H-M 'P b c a'
_atom_sites_solution_hydrogens geom
_audit_creation_method SHELXL-2014/7
_audit_update_record
;
2015-02-17 deposited with the CCDC.
2015-03-26 downloaded from the CCDC.
;
_cell_angle_alpha 90
_cell_angle_beta 90
_cell_angle_gamma 90
_cell_formula_units_Z 8
_cell_length_a 34.006(2)
_cell_length_b 7.6167(5)
_cell_length_c 36.832(2)
_cell_measurement_reflns_used 5602
_cell_measurement_temperature 200(2)
_cell_measurement_theta_max 20.35
_cell_measurement_theta_min 2.80
_cell_volume 9540.0(10)
_computing_cell_refinement 'Bruker SAINT'
_computing_data_collection 'Bruker APEX2'
_computing_data_reduction 'Bruker SAINT'
_computing_molecular_graphics 'Bruker SHELXTL'
_computing_publication_material 'Bruker SHELXTL'
_computing_structure_refinement 'SHELXL-2014/7 (Sheldrick, 2014)'
_computing_structure_solution 'SHELXS-97 (Sheldrick 2008)'
_diffrn_ambient_temperature 200(2)
_diffrn_measured_fraction_theta_full 0.996
_diffrn_measured_fraction_theta_max 0.996
_diffrn_measurement_device_type 'Bruker APEX-II CCD'
_diffrn_measurement_method '\f and \w scans'
_diffrn_radiation_type MoK\a
_diffrn_radiation_wavelength 0.71073
_diffrn_reflns_av_R_equivalents 0.2039
_diffrn_reflns_av_unetI/netI 0.0982
_diffrn_reflns_Laue_measured_fraction_full 0.996
_diffrn_reflns_Laue_measured_fraction_max 0.996
_diffrn_reflns_limit_h_max 40
_diffrn_reflns_limit_h_min -29
_diffrn_reflns_limit_k_max 9
_diffrn_reflns_limit_k_min -9
_diffrn_reflns_limit_l_max 43
_diffrn_reflns_limit_l_min -43
_diffrn_reflns_number 144325
_diffrn_reflns_point_group_measured_fraction_full 0.996
_diffrn_reflns_point_group_measured_fraction_max 0.996
_diffrn_reflns_theta_full 25.082
_diffrn_reflns_theta_max 25.082
_diffrn_reflns_theta_min 1.106
_diffrn_source 'fine-focus sealed tube'
_exptl_absorpt_coefficient_mu 0.112
_exptl_absorpt_correction_type multi-scan
_exptl_absorpt_process_details 'SADABS (Sheldrick, V2.10)'
_exptl_crystal_colour black
_exptl_crystal_density_diffrn 1.151
_exptl_crystal_description platelet
_exptl_crystal_F_000 3544
_exptl_crystal_size_max 0.300
_exptl_crystal_size_mid 0.120
_exptl_crystal_size_min 0.040
_exptl_transmission_factor_max 0.7392
_exptl_transmission_factor_min 0.7133
_refine_diff_density_max 0.436
_refine_diff_density_min -0.328
_refine_diff_density_rms 0.110
_refine_ls_extinction_method none
_refine_ls_goodness_of_fit_ref 1.022
_refine_ls_hydrogen_treatment constr
_refine_ls_matrix_type full
_refine_ls_number_parameters 562
_refine_ls_number_reflns 8431
_refine_ls_number_restraints 4
_refine_ls_restrained_S_all 1.026
_refine_ls_R_factor_all 0.1750
_refine_ls_R_factor_gt 0.0778
_refine_ls_shift/su_max 0.000
_refine_ls_shift/su_mean 0.000
_refine_ls_structure_factor_coef Fsqd
_refine_ls_weighting_details 'w=1/[\s^2^(Fo^2^)+(0.0854P)^2^+8.1968P] where P=(Fo^2^+2Fc^2^)/3'
_refine_ls_weighting_scheme calc
_refine_ls_wR_factor_gt 0.1623
_refine_ls_wR_factor_ref 0.2072
_reflns_Friedel_coverage 0.000
_reflns_number_gt 4355
_reflns_number_total 8431
_reflns_threshold_expression 'I > 2\s(I)'
_cod_data_source_file c5sc00652j2.cif
_cod_data_source_block M1
_cod_depositor_comments 'Adding full bibliography for 1518906--1518908.cif.'
_cod_database_code 1518908
_shelx_shelxl_version_number 2014/7
_shelx_space_group_comment
; 
The symmetry employed for this shelxl refinement is uniquely defined 
by the following loop, which should always be used as a source of 
symmetry information in preference to the above space-group names. 
They are only intended as comments. 
;
_shelx_estimated_absorpt_t_min 0.967
_shelx_estimated_absorpt_t_max 0.996
_exptl_absorpt_special_details 'Blessing, Acta Cryst. (1995) A51, 33-38'

loop_
_space_group_symop_operation_xyz
'x, y, z'
'-x+1/2, -y, z+1/2'
'-x, y+1/2, -z+1/2'
'x+1/2, -y+1/2, -z'
'-x, -y, -z'
'x-1/2, y, -z-1/2'
'x, -y-1/2, z-1/2'
'-x-1/2, y-1/2, z'

loop_
_atom_site_label
_atom_site_type_symbol
_atom_site_fract_x
_atom_site_fract_y
_atom_site_fract_z
_atom_site_U_iso_or_equiv
_atom_site_adp_type
_atom_site_occupancy
_atom_site_site_symmetry_order
_atom_site_calc_flag
_atom_site_refinement_flags_posn
_atom_site_refinement_flags_adp
Si1A Si 0.14139(4) 1.43938(17) 0.66019(3) 0.0463(4) Uani 1 1 d . .
C1A C 0.15132(11) 1.2117(6) 0.59343(12) 0.0413(11) Uani 1 1 d . .
C2A C 0.14904(11) 1.1154(5) 0.56023(10) 0.0350(10) Uani 1 1 d . .
C3A C 0.11111(11) 1.0559(5) 0.54599(10) 0.0357(10) Uani 1 1 d . .
C4A C 0.07364(12) 1.0646(6) 0.56036(11) 0.0447(11) Uani 1 1 d . .
H4A H 0.0689 1.1219 0.5829 0.054 Uiso 1 1 calc R U
C5A C 0.04321(13) 0.9882(6) 0.54125(12) 0.0509(12) Uani 1 1 d . .
H5A H 0.0173 0.9922 0.5509 0.061 Uiso 1 1 calc R U
C6A C 0.04972(12) 0.9059(6) 0.50838(12) 0.0506(12) Uani 1 1 d . .
H6A H 0.0282 0.8548 0.4957 0.061 Uiso 1 1 calc R U
C7A C 0.08704(11) 0.8969(6) 0.49360(11) 0.0443(11) Uani 1 1 d . .
H7A H 0.0914 0.8400 0.4710 0.053 Uiso 1 1 calc R U
C8A C 0.11784(11) 0.9723(5) 0.51244(10) 0.0345(10) Uani 1 1 d . .
C9A C 0.16030(10) 0.9783(5) 0.50568(10) 0.0314(9) Uani 1 1 d . .
C10A C 0.18178(11) 0.9184(5) 0.47740(10) 0.0323(10) Uani 1 1 d . .
H10A H 0.1687 0.8679 0.4572 0.039 Uiso 1 1 calc R U
C11A C 0.22377(10) 0.9291(5) 0.47720(10) 0.0289(9) Uani 1 1 d . .
C12A C 0.24317(10) 1.0078(5) 0.50834(9) 0.0298(9) Uani 1 1 d . .
C13A C 0.28453(11) 1.0128(5) 0.50996(10) 0.0306(9) Uani 1 1 d . .
C14A C 0.30255(12) 1.0887(5) 0.54041(10) 0.0380(10) Uani 1 1 d . .
H14A H 0.3304 1.0924 0.5418 0.046 Uiso 1 1 calc R U
C15A C 0.28060(12) 1.1577(5) 0.56833(11) 0.0401(11) Uani 1 1 d . .
H15A H 0.2935 1.2086 0.5887 0.048 Uiso 1 1 calc R U
C16A C 0.24013(11) 1.1536(5) 0.56706(10) 0.0364(10) Uani 1 1 d . .
H16A H 0.2254 1.2030 0.5865 0.044 Uiso 1 1 calc R U
C17A C 0.22044(11) 1.0781(5) 0.53775(10) 0.0308(9) Uani 1 1 d . .
C18A C 0.17851(11) 1.0654(5) 0.53645(10) 0.0316(9) Uani 1 1 d . .
C19A C 0.14949(12) 1.2976(6) 0.62110(12) 0.0453(11) Uani 1 1 d . .
C20A C 0.18794(14) 1.5632(6) 0.67052(12) 0.0555(13) Uani 1 1 d . .
H20A H 0.1887 1.6631 0.6529 0.067 Uiso 1 1 calc R U
C21A C 0.22563(15) 1.4604(8) 0.66434(15) 0.0825(18) Uani 1 1 d . .
H21A H 0.2483 1.5378 0.6681 0.124 Uiso 1 1 calc R U
H21B H 0.2260 1.4149 0.6395 0.124 Uiso 1 1 calc R U
H21C H 0.2269 1.3623 0.6815 0.124 Uiso 1 1 calc R U
C22A C 0.18799(16) 1.6471(8) 0.70843(13) 0.0799(17) Uani 1 1 d . .
H22A H 0.1870 1.5547 0.7269 0.120 Uiso 1 1 calc R U
H22B H 0.1650 1.7234 0.7110 0.120 Uiso 1 1 calc R U
H22C H 0.2120 1.7166 0.7116 0.120 Uiso 1 1 calc R U
C23A C 0.12519(15) 1.2954(7) 0.69890(12) 0.0651(14) Uani 1 1 d . .
H23A H 0.1204 1.3736 0.7203 0.078 Uiso 1 1 calc R U
C24A C 0.15631(19) 1.1619(9) 0.71011(17) 0.109(2) Uani 1 1 d . .
H24A H 0.1460 1.0884 0.7298 0.164 Uiso 1 1 calc R U
H24B H 0.1799 1.2236 0.7185 0.164 Uiso 1 1 calc R U
H24C H 0.1630 1.0877 0.6893 0.164 Uiso 1 1 calc R U
C25A C 0.08621(18) 1.2004(9) 0.69046(17) 0.105(2) Uani 1 1 d . .
H25A H 0.0899 1.1226 0.6695 0.157 Uiso 1 1 calc R U
H25B H 0.0658 1.2873 0.6849 0.157 Uiso 1 1 calc R U
H25C H 0.0782 1.1310 0.7116 0.157 Uiso 1 1 calc R U
C26A C 0.0995(2) 1.5861(9) 0.64546(15) 0.100(2) Uani 1 1 d D .
H26A H 0.0786 1.5031 0.6371 0.121 Uiso 1 1 calc R U
C27A C 0.0807(3) 1.6902(12) 0.6731(2) 0.168(4) Uani 1 1 d D .
H27A H 0.0993 1.7782 0.6822 0.252 Uiso 1 1 calc R U
H27B H 0.0724 1.6140 0.6931 0.252 Uiso 1 1 calc R U
H27C H 0.0577 1.7494 0.6628 0.252 Uiso 1 1 calc R U
C28A C 0.1090(3) 1.6902(13) 0.6134(2) 0.215(6) Uani 1 1 d D .
H28A H 0.0851 1.7481 0.6045 0.323 Uiso 1 1 calc R U
H28B H 0.1195 1.6132 0.5944 0.323 Uiso 1 1 calc R U
H28C H 0.1286 1.7791 0.6197 0.323 Uiso 1 1 calc R U
Si1B Si 0.42823(3) 0.47694(17) 0.33248(3) 0.0453(4) Uani 1 1 d . .
C1B C 0.34458(13) 0.5952(6) 0.34901(11) 0.0444(11) Uani 1 1 d . .
C2B C 0.30545(11) 0.6364(6) 0.35870(11) 0.0379(10) Uani 1 1 d . .
C3B C 0.27139(11) 0.5908(5) 0.33603(10) 0.0372(10) Uani 1 1 d . .
C4B C 0.26957(13) 0.5133(6) 0.30221(11) 0.0488(12) Uani 1 1 d . .
H4B H 0.2929 0.4799 0.2898 0.059 Uiso 1 1 calc R U
C5B C 0.23292(14) 0.4851(6) 0.28677(12) 0.0548(13) Uani 1 1 d . .
H5B H 0.2312 0.4341 0.2633 0.066 Uiso 1 1 calc R U
C6B C 0.19874(14) 0.5304(6) 0.30510(12) 0.0529(13) Uani 1 1 d . .
H6B H 0.1739 0.5074 0.2943 0.063 Uiso 1 1 calc R U
C7B C 0.20054(12) 0.6094(6) 0.33924(11) 0.0450(11) Uani 1 1 d . .
H7B H 0.1772 0.6419 0.3517 0.054 Uiso 1 1 calc R U
C8B C 0.23690(11) 0.6390(5) 0.35438(10) 0.0365(10) Uani 1 1 d . .
C9B C 0.24899(11) 0.7205(5) 0.38876(10) 0.0332(9) Uani 1 1 d . .
C10B C 0.22779(11) 0.7877(5) 0.41652(10) 0.0328(10) Uani 1 1 d . .
H10B H 0.1999 0.7856 0.4151 0.039 Uiso 1 1 calc R U
C11B C 0.24613(11) 0.8624(5) 0.44820(9) 0.0297(9) Uani 1 1 d . .
C12B C 0.28866(10) 0.8653(5) 0.44964(10) 0.0307(9) Uani 1 1 d . .
C13B C 0.30798(11) 0.9412(5) 0.47990(10) 0.0337(10) Uani 1 1 d . .
C14B C 0.34894(12) 0.9462(6) 0.48035(11) 0.0487(12) Uani 1 1 d . .
H14B H 0.3621 0.9969 0.5006 0.058 Uiso 1 1 calc R U
C15B C 0.37067(12) 0.8794(7) 0.45216(12) 0.0583(14) Uani 1 1 d . .
H15B H 0.3986 0.8848 0.4530 0.070 Uiso 1 1 calc R U
C16B C 0.35223(12) 0.8046(6) 0.42260(11) 0.0501(12) Uani 1 1 d . .
H16B H 0.3677 0.7585 0.4033 0.060 Uiso 1 1 calc R U
C17B C 0.31168(11) 0.7952(5) 0.42043(10) 0.0354(10) Uani 1 1 d . .
C18B C 0.29153(10) 0.7174(5) 0.38986(10) 0.0353(10) Uani 1 1 d . .
C19B C 0.37778(13) 0.5528(6) 0.34080(11) 0.0503(12) Uani 1 1 d . .
C20B C 0.46149(15) 0.6699(7) 0.33018(16) 0.0744(16) Uani 1 1 d . .
H20B H 0.4885 0.6246 0.3249 0.089 Uiso 1 1 calc R U
C21B C 0.4505(2) 0.7943(9) 0.2992(2) 0.145(3) Uani 1 1 d . .
H21D H 0.4252 0.8503 0.3046 0.218 Uiso 1 1 calc R U
H21E H 0.4484 0.7278 0.2766 0.218 Uiso 1 1 calc R U
H21F H 0.4708 0.8846 0.2967 0.218 Uiso 1 1 calc R U
C22B C 0.4637(2) 0.7705(9) 0.3662(2) 0.130(3) Uani 1 1 d . .
H22D H 0.4849 0.8574 0.3650 0.195 Uiso 1 1 calc R U
H22E H 0.4689 0.6880 0.3860 0.195 Uiso 1 1 calc R U
H22F H 0.4386 0.8303 0.3706 0.195 Uiso 1 1 calc R U
C23B C 0.44201(16) 0.3347(11) 0.3707(2) 0.138(3) Uani 1 1 d D .
H23B H 0.4443 0.4359 0.3879 0.165 Uiso 1 1 calc R U
C24B C 0.48541(17) 0.2899(9) 0.37380(18) 0.107(2) Uani 1 1 d . .
H24D H 0.4901 0.2254 0.3964 0.161 Uiso 1 1 calc R U
H24E H 0.5009 0.3983 0.3739 0.161 Uiso 1 1 calc R U
H24F H 0.4932 0.2170 0.3531 0.161 Uiso 1 1 calc R U
C25B C 0.4151(2) 0.2482(12) 0.39259(19) 0.154(4) Uani 1 1 d D .
H25D H 0.4069 0.1390 0.3807 0.231 Uiso 1 1 calc R U
H25E H 0.3921 0.3235 0.3965 0.231 Uiso 1 1 calc R U
H25F H 0.4273 0.2209 0.4160 0.231 Uiso 1 1 calc R U
C26B C 0.42814(15) 0.3598(11) 0.2887(2) 0.130(3) Uani 1 1 d D .
H26B H 0.4230 0.4628 0.2725 0.156 Uiso 1 1 calc R U
C27B C 0.39608(15) 0.2558(9) 0.27806(16) 0.098(2) Uani 1 1 d D .
H27D H 0.3997 0.2174 0.2529 0.147 Uiso 1 1 calc R U
H27E H 0.3718 0.3246 0.2799 0.147 Uiso 1 1 calc R U
H27F H 0.3943 0.1529 0.2939 0.147 Uiso 1 1 calc R U
C28B C 0.46824(14) 0.3087(9) 0.27373(15) 0.093(2) Uani 1 1 d . .
H28D H 0.4797 0.2166 0.2890 0.139 Uiso 1 1 calc R U
H28E H 0.4855 0.4116 0.2737 0.139 Uiso 1 1 calc R U
H28F H 0.4653 0.2650 0.2489 0.139 Uiso 1 1 calc R U
C29 C 0.01776(15) 0.4750(8) 0.53311(14) 0.0701(15) Uani 1 1 d . .
H29 H 0.0299 0.4575 0.5560 0.084 Uiso 1 1 calc R U
C30 C 0.03505(14) 0.4120(7) 0.50230(15) 0.0669(15) Uani 1 1 d . .
H30 H 0.0594 0.3514 0.5039 0.080 Uiso 1 1 calc R U
C31 C 0.01758(16) 0.4355(7) 0.46916(15) 0.0704(15) Uani 1 1 d . .
H31 H 0.0297 0.3906 0.4478 0.084 Uiso 1 1 calc R U

loop_
_atom_site_aniso_label
_atom_site_aniso_U_11
_atom_site_aniso_U_22
_atom_site_aniso_U_33
_atom_site_aniso_U_23
_atom_site_aniso_U_13
_atom_site_aniso_U_12
Si1A 0.0541(8) 0.0463(8) 0.0384(7) -0.0008(6) 0.0033(6) 0.0130(6)
C1A 0.034(2) 0.043(3) 0.047(3) 0.008(2) 0.003(2) 0.002(2)
C2A 0.036(2) 0.035(3) 0.033(2) 0.003(2) 0.0004(19) 0.0010(19)
C3A 0.030(2) 0.037(3) 0.040(2) 0.006(2) 0.0028(18) 0.0033(19)
C4A 0.038(3) 0.050(3) 0.045(2) 0.005(2) 0.005(2) 0.007(2)
C5A 0.032(3) 0.060(3) 0.061(3) 0.006(3) 0.008(2) 0.005(2)
C6A 0.025(2) 0.064(3) 0.063(3) 0.000(3) -0.003(2) -0.001(2)
C7A 0.033(3) 0.050(3) 0.050(3) -0.005(2) -0.001(2) 0.000(2)
C8A 0.027(2) 0.034(2) 0.043(2) 0.003(2) 0.0001(18) 0.0031(19)
C9A 0.027(2) 0.031(2) 0.036(2) 0.0057(19) -0.0014(18) 0.0031(18)
C10A 0.033(2) 0.032(2) 0.033(2) 0.0031(19) -0.0026(18) 0.0010(19)
C11A 0.025(2) 0.026(2) 0.036(2) 0.0068(19) -0.0023(17) -0.0010(17)
C12A 0.030(2) 0.027(2) 0.032(2) 0.0078(18) -0.0054(18) -0.0022(18)
C13A 0.032(2) 0.025(2) 0.034(2) 0.0109(18) -0.0051(18) -0.0036(18)
C14A 0.033(2) 0.042(3) 0.039(2) 0.009(2) -0.0080(19) -0.006(2)
C15A 0.041(3) 0.042(3) 0.038(2) 0.004(2) -0.008(2) -0.005(2)
C16A 0.036(3) 0.036(3) 0.037(2) 0.001(2) -0.0019(19) 0.000(2)
C17A 0.032(2) 0.025(2) 0.036(2) 0.0074(19) -0.0021(18) -0.0024(18)
C18A 0.034(2) 0.026(2) 0.034(2) 0.0043(19) 0.0007(18) 0.0012(19)
C19A 0.042(3) 0.054(3) 0.040(3) -0.003(2) 0.005(2) 0.001(2)
C20A 0.073(3) 0.046(3) 0.047(3) -0.001(2) 0.005(2) 0.004(3)
C21A 0.062(4) 0.083(4) 0.103(5) -0.023(4) -0.005(3) -0.005(3)
C22A 0.095(4) 0.087(4) 0.058(3) -0.019(3) -0.002(3) -0.010(4)
C23A 0.076(4) 0.070(4) 0.049(3) -0.001(3) 0.014(3) -0.004(3)
C24A 0.115(5) 0.098(5) 0.116(5) 0.063(4) -0.017(4) -0.002(4)
C25A 0.088(4) 0.118(6) 0.108(5) 0.022(4) 0.024(4) -0.025(4)
C26A 0.129(5) 0.092(5) 0.080(4) 0.016(4) 0.030(4) 0.075(4)
C27A 0.171(8) 0.164(9) 0.169(8) -0.032(7) -0.016(6) 0.108(7)
C28A 0.215(10) 0.253(12) 0.179(8) 0.159(9) 0.092(7) 0.170(9)
Si1B 0.0336(7) 0.0455(8) 0.0567(8) -0.0033(6) 0.0038(6) 0.0064(6)
C1B 0.044(3) 0.052(3) 0.038(2) 0.000(2) 0.003(2) 0.012(2)
C2B 0.031(2) 0.043(3) 0.040(2) 0.006(2) 0.0059(19) 0.011(2)
C3B 0.039(2) 0.038(3) 0.035(2) 0.004(2) 0.001(2) 0.010(2)
C4B 0.056(3) 0.053(3) 0.038(2) -0.005(2) 0.001(2) 0.019(2)
C5B 0.063(3) 0.055(3) 0.047(3) -0.009(2) -0.013(2) 0.012(3)
C6B 0.052(3) 0.058(3) 0.050(3) -0.007(2) -0.016(2) 0.011(3)
C7B 0.042(3) 0.053(3) 0.040(3) 0.002(2) -0.004(2) 0.006(2)
C8B 0.040(3) 0.038(3) 0.032(2) 0.004(2) -0.0025(19) 0.006(2)
C9B 0.031(2) 0.034(2) 0.035(2) 0.006(2) -0.0008(19) 0.0027(19)
C10B 0.023(2) 0.036(3) 0.039(2) 0.007(2) -0.0042(18) 0.0032(18)
C11B 0.028(2) 0.029(2) 0.032(2) 0.0070(18) -0.0001(18) 0.0010(18)
C12B 0.025(2) 0.035(2) 0.032(2) 0.0119(19) -0.0005(18) -0.0007(18)
C13B 0.031(2) 0.037(2) 0.034(2) 0.0113(19) -0.0016(18) -0.0025(19)
C14B 0.031(3) 0.070(3) 0.045(3) 0.003(2) -0.003(2) -0.009(2)
C15B 0.025(2) 0.101(4) 0.049(3) 0.001(3) 0.003(2) 0.000(3)
C16B 0.032(3) 0.078(4) 0.040(3) 0.001(3) 0.007(2) 0.005(2)
C17B 0.027(2) 0.041(3) 0.038(2) 0.012(2) 0.0035(18) 0.0058(19)
C18B 0.029(2) 0.043(3) 0.034(2) 0.008(2) 0.0020(18) 0.002(2)
C19B 0.045(3) 0.062(3) 0.044(3) -0.001(2) 0.003(2) 0.013(3)
C20B 0.053(3) 0.057(4) 0.113(5) -0.002(3) 0.027(3) -0.003(3)
C21B 0.152(7) 0.087(5) 0.196(8) 0.073(6) 0.075(6) 0.027(5)
C22B 0.115(6) 0.076(5) 0.199(8) -0.060(5) 0.014(5) -0.023(4)
C23B 0.050(4) 0.154(7) 0.208(8) 0.127(7) -0.010(4) 0.005(4)
C24B 0.086(4) 0.106(5) 0.130(6) 0.025(4) -0.042(4) 0.025(4)
C25B 0.148(7) 0.205(9) 0.108(6) 0.089(6) 0.046(5) 0.058(7)
C26B 0.041(3) 0.196(8) 0.152(6) -0.122(6) 0.011(4) 0.005(4)
C27B 0.067(4) 0.126(6) 0.101(5) -0.044(4) 0.004(3) -0.019(4)
C28B 0.057(3) 0.129(6) 0.094(4) -0.051(4) 0.011(3) 0.014(4)
C29 0.057(3) 0.087(4) 0.066(4) 0.024(3) 0.004(3) -0.006(3)
C30 0.047(3) 0.072(4) 0.082(4) 0.027(3) 0.013(3) 0.002(3)
C31 0.061(4) 0.081(4) 0.070(4) 0.012(3) 0.014(3) 0.003(3)

loop_
_atom_type_symbol
_atom_type_description
_atom_type_scat_dispersion_real
_atom_type_scat_dispersion_imag
_atom_type_scat_source
C C 0.0033 0.0016 'International Tables Vol C Tables 4.2.6.8 and 6.1.1.4'
H H 0.0000 0.0000 'International Tables Vol C Tables 4.2.6.8 and 6.1.1.4'
Si Si 0.0817 0.0704 'International Tables Vol C Tables 4.2.6.8 and 6.1.1.4'

loop_
_geom_angle_atom_site_label_1
_geom_angle_atom_site_label_2
_geom_angle_atom_site_label_3
_geom_angle
_geom_angle_site_symmetry_1
_geom_angle_site_symmetry_3
C19A Si1A C23A 107.3(2) . .
C19A Si1A C20A 109.3(2) . .
C23A Si1A C20A 112.7(2) . .
C19A Si1A C26A 103.7(2) . .
C23A Si1A C26A 110.0(3) . .
C20A Si1A C26A 113.3(3) . .
C19A C1A C2A 173.7(4) . .
C18A C2A C1A 130.1(4) . .
C18A C2A C3A 109.0(3) . .
C1A C2A C3A 120.9(3) . .
C4A C3A C8A 120.5(4) . .
C4A C3A C2A 131.3(4) . .
C8A C3A C2A 108.1(3) . .
C5A C4A C3A 118.4(4) . .
C5A C4A H4A 120.8 . .
C3A C4A H4A 120.8 . .
C4A C5A C6A 121.2(4) . .
C4A C5A H5A 119.4 . .
C6A C5A H5A 119.4 . .
C5A C6A C7A 121.0(4) . .
C5A C6A H6A 119.5 . .
C7A C6A H6A 119.5 . .
C8A C7A C6A 118.5(4) . .
C8A C7A H7A 120.7 . .
C6A C7A H7A 120.7 . .
C7A C8A C3A 120.4(3) . .
C7A C8A C9A 132.4(4) . .
C3A C8A C9A 107.2(3) . .
C10A C9A C18A 121.7(3) . .
C10A C9A C8A 130.7(4) . .
C18A C9A C8A 107.6(3) . .
C9A C10A C11A 121.6(4) . .
C9A C10A H10A 119.2 . .
C11A C10A H10A 119.2 . .
C11B C11A C10A 121.6(3) . .
C11B C11A C12A 120.2(3) . .
C10A C11A C12A 118.2(3) . .
C13A C12A C17A 119.7(3) . .
C13A C12A C11A 119.9(3) . .
C17A C12A C11A 120.4(3) . .
C14A C13A C12A 118.8(4) . .
C14A C13A C13B 121.2(3) . .
C12A C13A C13B 120.0(3) . .
C15A C14A C13A 121.2(4) . .
C15A C14A H14A 119.4 . .
C13A C14A H14A 119.4 . .
C14A C15A C16A 120.6(4) . .
C14A C15A H15A 119.7 . .
C16A C15A H15A 119.7 . .
C15A C16A C17A 121.0(4) . .
C15A C16A H16A 119.5 . .
C17A C16A H16A 119.5 . .
C16A C17A C18A 122.2(3) . .
C16A C17A C12A 118.7(3) . .
C18A C17A C12A 119.1(3) . .
C2A C18A C17A 133.0(4) . .
C2A C18A C9A 108.1(3) . .
C17A C18A C9A 118.8(3) . .
C1A C19A Si1A 172.9(4) . .
C21A C20A C22A 110.5(4) . .
C21A C20A Si1A 114.9(3) . .
C22A C20A Si1A 113.2(3) . .
C21A C20A H20A 105.8 . .
C22A C20A H20A 105.8 . .
Si1A C20A H20A 105.8 . .
C20A C21A H21A 109.5 . .
C20A C21A H21B 109.5 . .
H21A C21A H21B 109.5 . .
C20A C21A H21C 109.5 . .
H21A C21A H21C 109.5 . .
H21B C21A H21C 109.5 . .
C20A C22A H22A 109.5 . .
C20A C22A H22B 109.5 . .
H22A C22A H22B 109.5 . .
C20A C22A H22C 109.5 . .
H22A C22A H22C 109.5 . .
H22B C22A H22C 109.5 . .
C24A C23A C25A 109.8(5) . .
C24A C23A Si1A 113.0(4) . .
C25A C23A Si1A 111.9(4) . .
C24A C23A H23A 107.3 . .
C25A C23A H23A 107.3 . .
Si1A C23A H23A 107.3 . .
C23A C24A H24A 109.5 . .
C23A C24A H24B 109.5 . .
H24A C24A H24B 109.5 . .
C23A C24A H24C 109.5 . .
H24A C24A H24C 109.5 . .
H24B C24A H24C 109.5 . .
C23A C25A H25A 109.5 . .
C23A C25A H25B 109.5 . .
H25A C25A H25B 109.5 . .
C23A C25A H25C 109.5 . .
H25A C25A H25C 109.5 . .
H25B C25A H25C 109.5 . .
C27A C26A C28A 111.8(6) . .
C27A C26A Si1A 117.2(5) . .
C28A C26A Si1A 112.8(4) . .
C27A C26A H26A 104.5 . .
C28A C26A H26A 104.5 . .
Si1A C26A H26A 104.5 . .
C26A C27A H27A 109.5 . .
C26A C27A H27B 109.5 . .
H27A C27A H27B 109.5 . .
C26A C27A H27C 109.5 . .
H27A C27A H27C 109.5 . .
H27B C27A H27C 109.5 . .
C26A C28A H28A 109.5 . .
C26A C28A H28B 109.5 . .
H28A C28A H28B 109.5 . .
C26A C28A H28C 109.5 . .
H28A C28A H28C 109.5 . .
H28B C28A H28C 109.5 . .
C19B Si1B C23B 107.2(3) . .
C19B Si1B C26B 107.3(2) . .
C23B Si1B C26B 112.7(4) . .
C19B Si1B C20B 109.1(2) . .
C23B Si1B C20B 110.2(3) . .
C26B Si1B C20B 110.1(3) . .
C19B C1B C2B 177.4(5) . .
C18B C2B C1B 129.0(4) . .
C18B C2B C3B 107.9(3) . .
C1B C2B C3B 123.1(4) . .
C4B C3B C8B 120.6(4) . .
C4B C3B C2B 130.5(4) . .
C8B C3B C2B 108.9(3) . .
C3B C4B C5B 118.5(4) . .
C3B C4B H4B 120.8 . .
C5B C4B H4B 120.8 . .
C4B C5B C6B 121.0(4) . .
C4B C5B H5B 119.5 . .
C6B C5B H5B 119.5 . .
C5B C6B C7B 120.6(4) . .
C5B C6B H6B 119.7 . .
C7B C6B H6B 119.7 . .
C8B C7B C6B 118.4(4) . .
C8B C7B H7B 120.8 . .
C6B C7B H7B 120.8 . .
C7B C8B C3B 120.9(4) . .
C7B C8B C9B 132.1(4) . .
C3B C8B C9B 107.0(3) . .
C10B C9B C18B 121.2(4) . .
C10B C9B C8B 131.5(4) . .
C18B C9B C8B 107.3(3) . .
C9B C10B C11B 122.1(3) . .
C9B C10B H10B 119.0 . .
C11B C10B H10B 119.0 . .
C11A C11B C10B 121.6(3) . .
C11A C11B C12B 120.5(3) . .
C10B C11B C12B 117.9(3) . .
C13B C12B C17B 119.3(3) . .
C13B C12B C11B 119.9(3) . .
C17B C12B C11B 120.8(3) . .
C14B C13B C12B 119.0(4) . .
C14B C13B C13A 121.5(4) . .
C12B C13B C13A 119.5(3) . .
C15B C14B C13B 121.3(4) . .
C15B C14B H14B 119.4 . .
C13B C14B H14B 119.4 . .
C14B C15B C16B 120.4(4) . .
C14B C15B H15B 119.8 . .
C16B C15B H15B 119.8 . .
C15B C16B C17B 121.3(4) . .
C15B C16B H16B 119.3 . .
C17B C16B H16B 119.3 . .
C16B C17B C12B 118.8(4) . .
C16B C17B C18B 122.6(4) . .
C12B C17B C18B 118.6(3) . .
C2B C18B C17B 131.7(3) . .
C2B C18B C9B 109.0(3) . .
C17B C18B C9B 119.3(3) . .
C1B C19B Si1B 174.5(4) . .
C21B C20B C22B 110.3(5) . .
C21B C20B Si1B 112.1(5) . .
C22B C20B Si1B 112.7(4) . .
C21B C20B H20B 107.2 . .
C22B C20B H20B 107.2 . .
Si1B C20B H20B 107.2 . .
C20B C21B H21D 109.5 . .
C20B C21B H21E 109.5 . .
H21D C21B H21E 109.5 . .
C20B C21B H21F 109.5 . .
H21D C21B H21F 109.5 . .
H21E C21B H21F 109.5 . .
C20B C22B H22D 109.5 . .
C20B C22B H22E 109.5 . .
H22D C22B H22E 109.5 . .
C20B C22B H22F 109.5 . .
H22D C22B H22F 109.5 . .
H22E C22B H22F 109.5 . .
C25B C23B C24B 119.5(6) . .
C25B C23B Si1B 123.8(5) . .
C24B C23B Si1B 115.9(5) . .
C25B C23B H23B 92.9 . .
C24B C23B H23B 92.9 . .
Si1B C23B H23B 92.9 . .
C23B C24B H24D 109.5 . .
C23B C24B H24E 109.5 . .
H24D C24B H24E 109.5 . .
C23B C24B H24F 109.5 . .
H24D C24B H24F 109.5 . .
H24E C24B H24F 109.5 . .
C23B C25B H25D 109.5 . .
C23B C25B H25E 109.5 . .
H25D C25B H25E 109.5 . .
C23B C25B H25F 109.5 . .
H25D C25B H25F 109.5 . .
H25E C25B H25F 109.5 . .
C27B C26B C28B 116.9(5) . .
C27B C26B Si1B 121.2(4) . .
C28B C26B Si1B 116.0(4) . .
C27B C26B H26B 98.1 . .
C28B C26B H26B 98.1 . .
Si1B C26B H26B 98.1 . .
C26B C27B H27D 109.5 . .
C26B C27B H27E 109.5 . .
H27D C27B H27E 109.5 . .
C26B C27B H27F 109.5 . .
H27D C27B H27F 109.5 . .
H27E C27B H27F 109.5 . .
C26B C28B H28D 109.5 . .
C26B C28B H28E 109.5 . .
H28D C28B H28E 109.5 . .
C26B C28B H28F 109.5 . .
H28D C28B H28F 109.5 . .
H28E C28B H28F 109.5 . .
C30 C29 C31 119.8(5) . 5_566
C30 C29 H29 120.1 . .
C31 C29 H29 120.1 5_566 .
C29 C30 C31 120.5(5) . .
C29 C30 H30 119.7 . .
C31 C30 H30 119.7 . .
C30 C31 C29 119.7(5) . 5_566
C30 C31 H31 120.2 . .
C29 C31 H31 120.2 5_566 .

loop_
_geom_bond_atom_site_label_1
_geom_bond_atom_site_label_2
_geom_bond_distance
_geom_bond_site_symmetry_2
Si1A C19A 1.821(5) .
Si1A C23A 1.881(5) .
Si1A C20A 1.881(5) .
Si1A C26A 1.889(6) .
C1A C19A 1.213(5) .
C1A C2A 1.428(6) .
C2A C18A 1.385(5) .
C2A C3A 1.464(5) .
C3A C4A 1.382(5) .
C3A C8A 1.409(5) .
C4A C5A 1.380(6) .
C4A H4A 0.9500 .
C5A C6A 1.381(6) .
C5A H5A 0.9500 .
C6A C7A 1.383(5) .
C6A H6A 0.9500 .
C7A C8A 1.382(5) .
C7A H7A 0.9500 .
C8A C9A 1.466(5) .
C9A C10A 1.352(5) .
C9A C18A 1.452(5) .
C10A C11A 1.430(5) .
C10A H10A 0.9500 .
C11A C11B 1.406(5) .
C11A C12A 1.453(5) .
C12A C13A 1.408(5) .
C12A C17A 1.434(5) .
C13A C14A 1.402(5) .
C13A C13B 1.470(5) .
C14A C15A 1.375(5) .
C14A H14A 0.9500 .
C15A C16A 1.377(5) .
C15A H15A 0.9500 .
C16A C17A 1.395(5) .
C16A H16A 0.9500 .
C17A C18A 1.430(5) .
C20A C21A 1.519(6) .
C20A C22A 1.536(6) .
C20A H20A 1.0000 .
C21A H21A 0.9800 .
C21A H21B 0.9800 .
C21A H21C 0.9800 .
C22A H22A 0.9800 .
C22A H22B 0.9800 .
C22A H22C 0.9800 .
C23A C24A 1.525(7) .
C23A C25A 1.542(7) .
C23A H23A 1.0000 .
C24A H24A 0.9800 .
C24A H24B 0.9800 .
C24A H24C 0.9800 .
C25A H25A 0.9800 .
C25A H25B 0.9800 .
C25A H25C 0.9800 .
C26A C27A 1.440(8) .
C26A C28A 1.459(8) .
C26A H26A 1.0000 .
C27A H27A 0.9800 .
C27A H27B 0.9800 .
C27A H27C 0.9800 .
C28A H28A 0.9800 .
C28A H28B 0.9800 .
C28A H28C 0.9800 .
Si1B C19B 1.836(5) .
Si1B C23B 1.838(6) .
Si1B C26B 1.844(6) .
Si1B C20B 1.857(5) .
C1B C19B 1.213(5) .
C1B C2B 1.413(6) .
C2B C18B 1.386(5) .
C2B C3B 1.469(5) .
C3B C4B 1.380(5) .
C3B C8B 1.403(5) .
C4B C5B 1.387(6) .
C4B H4B 0.9500 .
C5B C6B 1.388(6) .
C5B H5B 0.9500 .
C6B C7B 1.395(6) .
C6B H6B 0.9500 .
C7B C8B 1.375(5) .
C7B H7B 0.9500 .
C8B C9B 1.469(5) .
C9B C10B 1.352(5) .
C9B C18B 1.447(5) .
C10B C11B 1.440(5) .
C10B H10B 0.9500 .
C11B C12B 1.447(5) .
C12B C13B 1.417(5) .
C12B C17B 1.434(5) .
C13B C14B 1.393(5) .
C14B C15B 1.372(6) .
C14B H14B 0.9500 .
C15B C16B 1.380(6) .
C15B H15B 0.9500 .
C16B C17B 1.383(5) .
C16B H16B 0.9500 .
C17B C18B 1.445(5) .
C20B C21B 1.528(8) .
C20B C22B 1.534(8) .
C20B H20B 1.0000 .
C21B H21D 0.9800 .
C21B H21E 0.9800 .
C21B H21F 0.9800 .
C22B H22D 0.9800 .
C22B H22E 0.9800 .
C22B H22F 0.9800 .
C23B C25B 1.386(8) .
C23B C24B 1.519(7) .
C23B H23B 1.0000 .
C24B H24D 0.9800 .
C24B H24E 0.9800 .
C24B H24F 0.9800 .
C25B H25D 0.9800 .
C25B H25E 0.9800 .
C25B H25F 0.9800 .
C26B C27B 1.403(7) .
C26B C28B 1.521(6) .
C26B H26B 1.0000 .
C27B H27D 0.9800 .
C27B H27E 0.9800 .
C27B H27F 0.9800 .
C28B H28D 0.9800 .
C28B H28E 0.9800 .
C28B H28F 0.9800 .
C29 C30 1.365(7) .
C29 C31 1.384(7) 5_566
C29 H29 0.9500 .
C30 C31 1.370(7) .
C30 H30 0.9500 .
C31 C29 1.384(7) 5_566
C31 H31 0.9500 .
